data_7047869
loop_
_publ_author_name
'Chen, Lei'
'Song, Jingbo'
'Zhao, Wen'
'Yi, Gangji'
'Zhou, Zhikuan'
'Yuan, Aihua'
'Song, You'
'Wang, Zhenxing'
'Ouyang, Zhong-Wen'

_publ_section_title
;
 A mononuclear five-coordinate Co(ii) single molecule magnet with a spin
 crossover between the S = 1/2 and 3/2 states.
;
_journal_issue 46
_journal_name_full 'Dalton transactions (Cambridge, England : 2003)'
_journal_page_first 16596
_journal_page_last 16602
_journal_paper_doi 10.1039/c8dt03783c
_journal_volume 47
_journal_year 2018
_chemical_formula_sum 'C28 H36 Br2 Co N4'
_chemical_formula_weight 647.36
_space_group_crystal_system monoclinic
_space_group_IT_number 15
_space_group_name_Hall '-C 2yc'
_space_group_name_H-M_alt 'C 1 2/c 1'
_symmetry_space_group_name_Hall '-C 2yc'
_symmetry_space_group_name_H-M 'C 1 2/c 1'
_atom_sites_solution_hydrogens geom
_audit_creation_method SHELXL-2014/7
_audit_update_record
;
2018-09-07 deposited with the CCDC.
2018-10-23 downloaded from the CCDC.
;
_cell_angle_alpha 90
_cell_angle_beta 90.8540(10)
_cell_angle_gamma 90
_cell_formula_units_Z 4
_cell_length_a 14.5641(13)
_cell_length_b 13.2078(12)
_cell_length_c 14.5859(13)
_cell_measurement_reflns_used 6301
_cell_measurement_temperature 123(2)
_cell_measurement_theta_max 27.41
_cell_measurement_theta_min 2.50
_cell_volume 2805.4(4)
_computing_cell_refinement 'Bruker SMART'
_computing_data_collection 'Bruker SMART'
_computing_data_reduction 'Bruker SAINT'
_computing_molecular_graphics 'Bruker SHELXTL'
_computing_publication_material 'Bruker SHELXTL'
_computing_structure_refinement 'SHELXL-2014/7 (Sheldrick, 2014)'
_computing_structure_solution 'SHELXS-97 (Sheldrick, 1990)'
_diffrn_ambient_temperature 123(2)
_diffrn_measured_fraction_theta_full 0.996
_diffrn_measured_fraction_theta_max 0.996
_diffrn_measurement_device_type 'CCD area detector'
_diffrn_measurement_method 'phi and omega scans'
_diffrn_radiation_type MoK\a
_diffrn_radiation_wavelength 0.71073
_diffrn_reflns_av_R_equivalents 0.0350
_diffrn_reflns_av_unetI/netI 0.0318
_diffrn_reflns_Laue_measured_fraction_full 0.996
_diffrn_reflns_Laue_measured_fraction_max 0.996
_diffrn_reflns_limit_h_max 17
_diffrn_reflns_limit_h_min -17
_diffrn_reflns_limit_k_max 15
_diffrn_reflns_limit_k_min -15
_diffrn_reflns_limit_l_max 16
_diffrn_reflns_limit_l_min -17
_diffrn_reflns_number 10352
_diffrn_reflns_point_group_measured_fraction_full 0.996
_diffrn_reflns_point_group_measured_fraction_max 0.996
_diffrn_reflns_theta_full 25.019
_diffrn_reflns_theta_max 25.019
_diffrn_reflns_theta_min 2.082
_exptl_absorpt_coefficient_mu 3.484
_exptl_absorpt_correction_T_max 0.3838
_exptl_absorpt_correction_T_min 0.3511
_exptl_absorpt_correction_type multi-scan
_exptl_absorpt_process_details sadabs
_exptl_crystal_colour 'dark green'
_exptl_crystal_density_diffrn 1.533
_exptl_crystal_description platelike
_exptl_crystal_F_000 1316
_exptl_crystal_size_max 0.380
_exptl_crystal_size_mid 0.360
_exptl_crystal_size_min 0.340
_refine_diff_density_max 0.438
_refine_diff_density_min -0.869
_refine_diff_density_rms 0.085
_refine_ls_extinction_coef 0.00074(15)
_refine_ls_extinction_expression Fc^*^=kFc[1+0.001xFc^2^\l^3^/sin(2\q)]^-1/4^
_refine_ls_extinction_method 'SHELXL-2014/7 (Sheldrick 2014'
_refine_ls_goodness_of_fit_ref 1.091
_refine_ls_hydrogen_treatment constr
_refine_ls_matrix_type full
_refine_ls_number_parameters 166
_refine_ls_number_reflns 2470
_refine_ls_number_restraints 6
_refine_ls_restrained_S_all 1.089
_refine_ls_R_factor_all 0.0259
_refine_ls_R_factor_gt 0.0236
_refine_ls_shift/su_max 0.001
_refine_ls_shift/su_mean 0.000
_refine_ls_structure_factor_coef Fsqd
_refine_ls_weighting_details 'w=1/[\s^2^(Fo^2^)+(0.0335P)^2^+3.1513P] where P=(Fo^2^+2Fc^2^)/3'
_refine_ls_weighting_scheme calc
_refine_ls_wR_factor_gt 0.0637
_refine_ls_wR_factor_ref 0.0650
_reflns_Friedel_coverage 0.000
_reflns_number_gt 2285
_reflns_number_total 2470
_reflns_threshold_expression 'I > 2\s(I)'
_cod_data_source_file c8dt03783c2.cif
_cod_data_source_block 1-123K
_cod_depositor_comments 'Adding full bibliography for 7047868--7047869.cif.'
_cod_database_code 7047869
_shelx_shelxl_version_number 2014/7
_shelx_space_group_comment
;
The symmetry employed for this shelxl refinement is uniquely defined
by the following loop, which should always be used as a source of
symmetry information in preference to the above space-group names.
They are only intended as comments.
;
_shelx_estimated_absorpt_t_min 0.351
_shelx_estimated_absorpt_t_max 0.384

loop_
_space_group_symop_operation_xyz
'x, y, z'
'-x, y, -z+1/2'
'x+1/2, y+1/2, z'
'-x+1/2, y+1/2, -z+1/2'
'-x, -y, -z'
'x, -y, z-1/2'
'-x+1/2, -y+1/2, -z'
'x+1/2, -y+1/2, z-1/2'

loop_
_atom_site_label
_atom_site_type_symbol
_atom_site_fract_x
_atom_site_fract_y
_atom_site_fract_z
_atom_site_U_iso_or_equiv
_atom_site_adp_type
_atom_site_occupancy
_atom_site_site_symmetry_order
_atom_site_calc_flag
_atom_site_refinement_flags_posn
_atom_site_refinement_flags_adp
_atom_site_refinement_flags_occupancy
Co1 Co 0.5000 0.65506(3) 0.2500 0.01022(12) Uani 1 2 d S T P
Br1 Br 0.5000 0.45559(2) 0.2500 0.01478(11) Uani 1 2 d S TU P
Br2 Br 0.0000 0.48573(2) 0.2500 0.02350(12) Uani 1 2 d S T P
N1 N 0.44840(12) 0.67400(13) 0.37279(12) 0.0123(4) Uani 1 1 d . . .
N2 N 0.37494(12) 0.67016(12) 0.19891(12) 0.0126(4) Uani 1 1 d . . .
C1 C 0.34785(15) 0.76167(16) 0.16687(15) 0.0148(4) Uani 1 1 d . . .
H1 H 0.3908 0.8138 0.1665 0.018 Uiso 1 1 calc R U .
C2 C 0.26017(16) 0.78223(16) 0.13462(15) 0.0160(5) Uani 1 1 d . . .
C3 C 0.19488(15) 0.70478(17) 0.13492(15) 0.0160(5) Uani 1 1 d . . .
C4 C 0.22240(14) 0.61133(17) 0.16935(15) 0.0178(5) Uani 1 1 d . . .
H4 H 0.1805 0.5583 0.1714 0.021 Uiso 1 1 calc R U .
C5 C 0.31116(14) 0.59654(16) 0.20047(14) 0.0155(4) Uani 1 1 d . . .
H5 H 0.3276 0.5333 0.2234 0.019 Uiso 1 1 calc R U .
C6 C 0.23674(17) 0.88761(18) 0.10268(18) 0.0274(6) Uani 1 1 d . . .
H6A H 0.1847 0.9121 0.1357 0.041 Uiso 1 1 calc R U .
H6B H 0.2223 0.8864 0.0383 0.041 Uiso 1 1 calc R U .
H6C H 0.2883 0.9315 0.1137 0.041 Uiso 1 1 calc R U .
C7 C 0.09843(17) 0.72133(19) 0.10137(18) 0.0260(6) Uani 1 1 d . . .
H7A H 0.0630 0.6612 0.1115 0.039 Uiso 1 1 calc R U .
H7B H 0.0987 0.7366 0.0370 0.039 Uiso 1 1 calc R U .
H7C H 0.0718 0.7769 0.1341 0.039 Uiso 1 1 calc R U .
C8 C 0.42754(14) 0.76950(16) 0.39684(15) 0.0152(5) Uani 1 1 d . . .
H8 H 0.4375 0.8207 0.3544 0.018 Uiso 1 1 calc R U .
C9 C 0.39210(15) 0.79604(18) 0.48104(16) 0.0181(5) Uani 1 1 d . . .
C10 C 0.37491(15) 0.71927(18) 0.54452(15) 0.0191(5) Uani 1 1 d . . .
C11 C 0.39597(15) 0.62065(18) 0.51913(15) 0.0198(5) Uani 1 1 d . . .
H11 H 0.3852 0.5677 0.5596 0.024 Uiso 1 1 calc R U .
C12 C 0.43270(14) 0.60045(17) 0.43425(14) 0.0162(4) Uani 1 1 d . . .
H12 H 0.4470 0.5339 0.4192 0.019 Uiso 1 1 calc R U .
C13 C 0.37388(17) 0.90550(19) 0.50174(17) 0.0281(6) Uani 1 1 d . . .
H13A H 0.3090 0.9159 0.5077 0.042 Uiso 1 1 calc R U .
H13B H 0.3964 0.9467 0.4528 0.042 Uiso 1 1 calc R U .
H13C H 0.4046 0.9238 0.5580 0.042 Uiso 1 1 calc R U .
C14 C 0.33670(19) 0.7430(2) 0.63754(17) 0.0326(6) Uani 1 1 d . . .
H14A H 0.3808 0.7815 0.6724 0.049 Uiso 1 1 calc R U .
H14B H 0.3237 0.6810 0.6692 0.049 Uiso 1 1 calc R U .
H14C H 0.2812 0.7815 0.6303 0.049 Uiso 1 1 calc R U .

loop_
_atom_site_aniso_label
_atom_site_aniso_U_11
_atom_site_aniso_U_22
_atom_site_aniso_U_33
_atom_site_aniso_U_23
_atom_site_aniso_U_13
_atom_site_aniso_U_12
Co1 0.0102(2) 0.0105(2) 0.0100(2) 0.000 0.00080(15) 0.000
Br1 0.01855(18) 0.00878(17) 0.01701(18) 0.000 0.00061(12) 0.000
Br2 0.02471(19) 0.01408(18) 0.0319(2) 0.000 0.00620(14) 0.000
N1 0.0106(8) 0.0122(9) 0.0141(9) -0.0006(7) -0.0009(7) -0.0003(7)
N2 0.0146(9) 0.0114(9) 0.0119(9) -0.0007(7) 0.0021(7) 0.0001(7)
C1 0.0158(11) 0.0111(10) 0.0177(11) 0.0010(8) 0.0030(9) -0.0008(8)
C2 0.0198(11) 0.0145(12) 0.0139(11) 0.0002(8) 0.0029(9) 0.0041(9)
C3 0.0135(11) 0.0222(11) 0.0122(10) -0.0048(9) 0.0011(9) 0.0028(9)
C4 0.0168(11) 0.0144(11) 0.0223(11) -0.0036(9) 0.0012(9) -0.0034(9)
C5 0.0170(10) 0.0110(10) 0.0184(11) 0.0000(9) 0.0018(9) -0.0016(9)
C6 0.0286(13) 0.0187(12) 0.0349(14) 0.0098(10) 0.0015(11) 0.0065(10)
C7 0.0184(12) 0.0288(14) 0.0305(14) -0.0002(10) -0.0042(10) 0.0036(10)
C8 0.0139(10) 0.0146(11) 0.0171(11) -0.0002(8) 0.0005(9) 0.0016(8)
C9 0.0134(10) 0.0212(11) 0.0194(12) -0.0053(9) -0.0025(9) 0.0043(9)
C10 0.0133(10) 0.0312(14) 0.0129(11) -0.0030(9) 0.0003(9) 0.0050(9)
C11 0.0205(11) 0.0243(13) 0.0145(11) 0.0048(9) 0.0017(9) -0.0012(9)
C12 0.0170(10) 0.0131(10) 0.0187(11) 0.0001(9) 0.0005(9) -0.0003(9)
C13 0.0334(14) 0.0222(13) 0.0286(13) -0.0100(11) -0.0013(11) 0.0107(11)
C14 0.0328(15) 0.0484(17) 0.0167(13) -0.0033(12) 0.0053(11) 0.0102(13)

loop_
_atom_type_symbol
_atom_type_description
_atom_type_scat_dispersion_real
_atom_type_scat_dispersion_imag
_atom_type_scat_source
C C 0.0033 0.0016 'International Tables Vol C Tables 4.2.6.8 and 6.1.1.4'
H H 0.0000 0.0000 'International Tables Vol C Tables 4.2.6.8 and 6.1.1.4'
N N 0.0061 0.0033 'International Tables Vol C Tables 4.2.6.8 and 6.1.1.4'
Br Br -0.2901 2.4595 'International Tables Vol C Tables 4.2.6.8 and 6.1.1.4'
Co Co 0.3494 0.9721 'International Tables Vol C Tables 4.2.6.8 and 6.1.1.4'

loop_
_geom_angle_atom_site_label_1
_geom_angle_atom_site_label_2
_geom_angle_atom_site_label_3
_geom_angle
_geom_angle_site_symmetry_1
_geom_angle_site_symmetry_3
N2 Co1 N2 168.36(10) 2_655 .
N2 Co1 N1 90.36(7) 2_655 .
N2 Co1 N1 88.16(7) . .
N2 Co1 N1 88.16(7) 2_655 2_655
N2 Co1 N1 90.36(7) . 2_655
N1 Co1 N1 165.40(10) . 2_655
N2 Co1 Br1 95.82(5) 2_655 .
N2 Co1 Br1 95.82(5) . .
N1 Co1 Br1 97.30(5) . .
N1 Co1 Br1 97.30(5) 2_655 .
C12 N1 C8 117.56(18) . .
C12 N1 Co1 125.88(14) . .
C8 N1 Co1 116.56(15) . .
C5 N2 C1 116.98(18) . .
C5 N2 Co1 123.77(14) . .
C1 N2 Co1 119.02(14) . .
N2 C1 C2 123.8(2) . .
N2 C1 H1 118.1 . .
C2 C1 H1 118.1 . .
C1 C2 C3 118.75(19) . .
C1 C2 C6 119.4(2) . .
C3 C2 C6 121.8(2) . .
C4 C3 C2 117.33(19) . .
C4 C3 C7 120.8(2) . .
C2 C3 C7 121.8(2) . .
C5 C4 C3 120.6(2) . .
C5 C4 H4 119.7 . .
C3 C4 H4 119.7 . .
N2 C5 C4 122.5(2) . .
N2 C5 H5 118.8 . .
C4 C5 H5 118.8 . .
C2 C6 H6A 109.5 . .
C2 C6 H6B 109.5 . .
H6A C6 H6B 109.5 . .
C2 C6 H6C 109.5 . .
H6A C6 H6C 109.5 . .
H6B C6 H6C 109.5 . .
C3 C7 H7A 109.5 . .
C3 C7 H7B 109.5 . .
H7A C7 H7B 109.5 . .
C3 C7 H7C 109.5 . .
H7A C7 H7C 109.5 . .
H7B C7 H7C 109.5 . .
N1 C8 C9 123.9(2) . .
N1 C8 H8 118.1 . .
C9 C8 H8 118.1 . .
C8 C9 C10 118.5(2) . .
C8 C9 C13 119.5(2) . .
C10 C9 C13 122.1(2) . .
C11 C10 C9 117.4(2) . .
C11 C10 C14 121.4(2) . .
C9 C10 C14 121.2(2) . .
C12 C11 C10 120.6(2) . .
C12 C11 H11 119.7 . .
C10 C11 H11 119.7 . .
N1 C12 C11 122.0(2) . .
N1 C12 H12 119.0 . .
C11 C12 H12 119.0 . .
C9 C13 H13A 109.5 . .
C9 C13 H13B 109.5 . .
H13A C13 H13B 109.5 . .
C9 C13 H13C 109.5 . .
H13A C13 H13C 109.5 . .
H13B C13 H13C 109.5 . .
C10 C14 H14A 109.5 . .
C10 C14 H14B 109.5 . .
H14A C14 H14B 109.5 . .
C10 C14 H14C 109.5 . .
H14A C14 H14C 109.5 . .
H14B C14 H14C 109.5 . .

loop_
_geom_bond_atom_site_label_1
_geom_bond_atom_site_label_2
_geom_bond_distance
_geom_bond_site_symmetry_2
Co1 N2 1.9677(18) 2_655
Co1 N2 1.9677(18) .
Co1 N1 1.9686(18) .
Co1 N1 1.9686(18) 2_655
Co1 Br1 2.6345(5) .
N1 C12 1.344(3) .
N1 C8 1.345(3) .
N2 C5 1.345(3) .
N2 C1 1.353(3) .
C1 C2 1.381(3) .
C1 H1 0.9300 .
C2 C3 1.397(3) .
C2 C6 1.505(3) .
C3 C4 1.389(3) .
C3 C7 1.497(3) .
C4 C5 1.378(3) .
C4 H4 0.9300 .
C5 H5 0.9300 .
C6 H6A 0.9600 .
C6 H6B 0.9600 .
C6 H6C 0.9600 .
C7 H7A 0.9600 .
C7 H7B 0.9600 .
C7 H7C 0.9600 .
C8 C9 1.384(3) .
C8 H8 0.9300 .
C9 C10 1.398(3) .
C9 C13 1.501(3) .
C10 C11 1.390(3) .
C10 C14 1.507(3) .
C11 C12 1.382(3) .
C11 H11 0.9300 .
C12 H12 0.9300 .
C13 H13A 0.9600 .
C13 H13B 0.9600 .
C13 H13C 0.9600 .
C14 H14A 0.9600 .
C14 H14B 0.9600 .
C14 H14C 0.9600 .

loop_
_geom_torsion_atom_site_label_1
_geom_torsion_atom_site_label_2
_geom_torsion_atom_site_label_3
_geom_torsion_atom_site_label_4
_geom_torsion
C5 N2 C1 C2 -1.3(3)
Co1 N2 C1 C2 -176.05(17)
N2 C1 C2 C3 0.2(3)
N2 C1 C2 C6 178.5(2)
C1 C2 C3 C4 0.9(3)
C6 C2 C3 C4 -177.3(2)
C1 C2 C3 C7 179.8(2)
C6 C2 C3 C7 1.5(3)
C2 C3 C4 C5 -0.9(3)
C7 C3 C4 C5 -179.8(2)
C1 N2 C5 C4 1.4(3)
Co1 N2 C5 C4 175.83(16)
C3 C4 C5 N2 -0.3(3)
C12 N1 C8 C9 0.8(3)
Co1 N1 C8 C9 -178.98(17)
N1 C8 C9 C10 -1.4(3)
N1 C8 C9 C13 178.2(2)
C8 C9 C10 C11 0.9(3)
C13 C9 C10 C11 -178.7(2)
C8 C9 C10 C14 179.8(2)
C13 C9 C10 C14 0.2(3)
C9 C10 C11 C12 0.2(3)
C14 C10 C11 C12 -178.7(2)
C8 N1 C12 C11 0.4(3)
Co1 N1 C12 C11 -179.87(15)
C10 C11 C12 N1 -0.9(3)
